data_7210663
loop_
_publ_author_name
'Coluccini, Carmine'
'Sharma, Arvind K.'
'Caricato, Marco'
'Sironi, Angelo'
'Cariati, Elena'
'Righetto, Stefania'
'Tordin, Elisa'
'Botta, Chiara'
'Forni, Alessandra'
'Pasini, Dario'

_publ_section_title
;
 Switching of emissive and NLO properties in push-pull chromophores with
 crescent PPV-like structures.
;
_journal_issue 5
_journal_name_full 'Physical chemistry chemical physics : PCCP'
_journal_page_first 1666
_journal_page_last 1674
_journal_paper_doi 10.1039/c2cp43140h
_journal_volume 15
_journal_year 2013
_chemical_formula_sum 'C22 H23 N O4'
_chemical_formula_weight 365.41
_chemical_name_common '2-(4-Dimethylaminostylbyl)idene malonic acid dimethyl ester'
_chemical_name_systematic
;
2-(4-Dimethylaminostylbyl)idene malonic acid dimethyl ester
;
_space_group_IT_number 2
_symmetry_cell_setting triclinic
_symmetry_space_group_name_Hall '-P 1'
_symmetry_space_group_name_H-M 'P -1'
_atom_sites_solution_hydrogens geom
_atom_sites_solution_primary direct
_atom_sites_solution_secondary difmap
_audit_creation_date 2012-06-05T11:19:45-00:00
_audit_creation_method 'WinGX routine CIF_UPDATE'
_cell_angle_alpha 99.024(2)
_cell_angle_beta 93.008(3)
_cell_angle_gamma 103.845(2)
_cell_formula_units_Z 4
_cell_length_a 9.9310(18)
_cell_length_b 10.0780(19)
_cell_length_c 19.577(4)
_cell_measurement_temperature 120(2)
_cell_volume 1870.6(6)
_computing_structure_refinement 'SHELXL-97 (Sheldrick, 1997)'
_computing_structure_solution 'SHELXS-97 (Sheldrick, 1990)'
_diffrn_ambient_temperature 120(2)
_diffrn_measured_fraction_theta_full 0.995
_diffrn_measured_fraction_theta_max 0.995
_diffrn_radiation_monochromator graphite
_diffrn_radiation_type MoK\a
_diffrn_radiation_wavelength 0.71073
_diffrn_reflns_av_R_equivalents 0.0659
_diffrn_reflns_av_unetI/netI 0.113
_diffrn_reflns_limit_h_max 11
_diffrn_reflns_limit_h_min -10
_diffrn_reflns_limit_k_max 11
_diffrn_reflns_limit_k_min -11
_diffrn_reflns_limit_l_max 21
_diffrn_reflns_limit_l_min -21
_diffrn_reflns_number 11710
_diffrn_reflns_theta_full 23.38
_diffrn_reflns_theta_max 23.38
_diffrn_reflns_theta_min 2.12
_exptl_absorpt_coefficient_mu 0.089
_exptl_absorpt_correction_T_max 0.745
_exptl_absorpt_correction_T_min 0.651
_exptl_absorpt_correction_type empirical
_exptl_crystal_colour red
_exptl_crystal_density_diffrn 1.298
_exptl_crystal_density_method 'not measured'
_exptl_crystal_F_000 776
_exptl_crystal_size_max 0.10
_exptl_crystal_size_mid 0.05
_exptl_crystal_size_min 0.05
_refine_diff_density_max 0.21
_refine_diff_density_min -0.244
_refine_diff_density_rms 0.045
_refine_ls_extinction_method none
_refine_ls_goodness_of_fit_ref 0.951
_refine_ls_hydrogen_treatment constr
_refine_ls_matrix_type full
_refine_ls_number_parameters 484
_refine_ls_number_reflns 5418
_refine_ls_number_restraints 0
_refine_ls_restrained_S_all 0.951
_refine_ls_R_factor_all 0.1438
_refine_ls_R_factor_gt 0.0539
_refine_ls_shift/su_max 0
_refine_ls_shift/su_mean 0
_refine_ls_structure_factor_coef Fsqd
_refine_ls_weighting_details 'calc w=1/[\s^2^(Fo^2^)+(0.0474P)^2^+0.0000P] where P=(Fo^2^+2Fc^2^)/3'
_refine_ls_weighting_scheme calc
_refine_ls_wR_factor_gt 0.098
_refine_ls_wR_factor_ref 0.1275
_reflns_number_gt 2709
_reflns_number_total 5418
_reflns_threshold_expression >2sigma(I)
_cod_data_source_file c2cp43140h.txt
_cod_data_source_block ele105
_cod_original_sg_symbol_H-M P-1
_cod_database_code 7210663

loop_
_symmetry_equiv_pos_as_xyz
'x, y, z'
'-x, -y, -z'

loop_
_atom_site_label
_atom_site_type_symbol
_atom_site_fract_x
_atom_site_fract_y
_atom_site_fract_z
_atom_site_U_iso_or_equiv
_atom_site_adp_type
_atom_site_occupancy
_atom_site_symmetry_multiplicity
_atom_site_calc_flag
_atom_site_refinement_flags
_atom_site_disorder_assembly
_atom_site_disorder_group
N1A N 1.5560(3) 1.1191(3) 1.25281(16) 0.0344(8) Uani 1 1 d . . .
O1A O 0.7613(3) 0.0945(3) 0.63415(14) 0.0531(8) Uani 1 1 d . A .
O2A O 0.8117(2) 0.2223(2) 0.54978(14) 0.0376(7) Uani 1 1 d . A .
O3A O 0.9024(3) 0.5410(3) 0.62535(14) 0.0455(8) Uani 1 1 d . A .
O4A O 1.0835(3) 0.4489(2) 0.60584(13) 0.0378(7) Uani 1 1 d . A .
C1A C 1.4814(4) 1.0292(4) 1.1950(2) 0.0310(10) Uani 1 1 d . A .
C2A C 1.4646(4) 1.0741(4) 1.1316(2) 0.0358(10) Uani 1 1 d . . .
H2A H 1.5022 1.1685 1.1282 0.043 Uiso 1 1 calc R . .
C3A C 1.3930(4) 0.9808(5) 1.0737(2) 0.0495(12) Uani 1 1 d . A .
H3A H 1.3832 1.0128 1.031 0.059 Uiso 1 1 calc R . .
C4A C 1.3348(4) 0.8402(5) 1.0767(3) 0.0598(15) Uani 1 1 d . . .
C5A C 1.3519(4) 0.8014(5) 1.1400(3) 0.0570(14) Uani 1 1 d . A .
H5A H 1.3135 0.7073 1.1438 0.068 Uiso 1 1 calc R . .
C6A C 1.4205(4) 0.8895(4) 1.1975(2) 0.0400(11) Uani 1 1 d . . .
H6A H 1.4275 0.8563 1.2401 0.048 Uiso 1 1 calc R A .
C7A C 1.2583(6) 0.7237(7) 1.0248(3) 0.0311(14) Uiso 0.656(6) 1 d P A 1
H7A H 1.234 0.6339 1.0369 0.037 Uiso 0.656(6) 1 calc PR A 1
C8A C 1.2212(6) 0.7392(7) 0.9606(3) 0.0282(14) Uiso 0.656(6) 1 d P A 1
H8A H 1.2457 0.829 0.9485 0.034 Uiso 0.656(6) 1 calc PR A 1
C7A' C 1.2677(11) 0.7944(13) 0.9952(7) 0.0311(14) Uiso 0.344(6) 1 d P A 2
H7A' H 1.2739 0.8549 0.9622 0.037 Uiso 0.344(6) 1 calc PR A 2
C8A' C 1.2040(11) 0.6610(13) 0.9827(6) 0.0282(14) Uiso 0.344(6) 1 d P A 2
H8A' H 1.1977 0.6004 1.0157 0.034 Uiso 0.344(6) 1 calc PR A 2
C9A C 1.1418(4) 0.6189(6) 0.9068(3) 0.0565(14) Uani 1 1 d . . .
C10A C 1.1245(4) 0.6561(5) 0.8431(3) 0.0563(13) Uani 1 1 d . A .
H10A H 1.1607 0.7503 0.8388 0.068 Uiso 1 1 calc R . .
C11A C 1.0576(4) 0.5642(4) 0.7856(2) 0.0427(11) Uani 1 1 d . . .
H11A H 1.0498 0.5958 0.7427 0.051 Uiso 1 1 calc R A .
C12A C 1.0004(4) 0.4249(4) 0.7886(2) 0.0334(10) Uani 1 1 d . A .
C13A C 1.0142(4) 0.3847(5) 0.8532(2) 0.0446(11) Uani 1 1 d . . .
H13A H 0.9755 0.2911 0.8578 0.054 Uiso 1 1 calc R A .
C14A C 1.0834(4) 0.4794(6) 0.9107(2) 0.0602(14) Uani 1 1 d . A .
H14A H 1.0916 0.449 0.954 0.072 Uiso 1 1 calc R . .
C15A C 0.9249(3) 0.3208(4) 0.7302(2) 0.0321(10) Uani 1 1 d . . .
H15A H 0.8824 0.2337 0.7422 0.038 Uiso 1 1 calc R A .
C16A C 0.9050(4) 0.3264(4) 0.6627(2) 0.0311(10) Uani 1 1 d . A .
C17A C 0.8180(4) 0.2009(5) 0.6158(2) 0.0397(11) Uani 1 1 d . . .
C18A C 0.9597(4) 0.4496(4) 0.62954(19) 0.0325(10) Uani 1 1 d . . .
C19A C 1.1476(4) 0.5665(4) 0.5738(2) 0.0445(11) Uani 1 1 d . . .
H19A H 1.0896 0.5665 0.5317 0.067 Uiso 1 1 calc R A .
H19B H 1.2403 0.5592 0.5616 0.067 Uiso 1 1 calc R . .
H19C H 1.156 0.6529 0.6065 0.067 Uiso 1 1 calc R . .
C20A C 0.7159(4) 0.1138(4) 0.5005(2) 0.0496(12) Uani 1 1 d . . .
H20A H 0.6998 0.0262 0.5183 0.074 Uiso 1 1 calc R A .
H20B H 0.7558 0.1029 0.4559 0.074 Uiso 1 1 calc R . .
H20C H 0.6273 0.139 0.4941 0.074 Uiso 1 1 calc R . .
C21A C 1.5748(4) 1.2660(4) 1.2562(2) 0.0449(11) Uani 1 1 d . . .
H21A H 1.6176 1.2939 1.215 0.067 Uiso 1 1 calc R . .
H21B H 1.6355 1.3158 1.2981 0.067 Uiso 1 1 calc R . .
H21C H 1.4841 1.2883 1.2579 0.067 Uiso 1 1 calc R . .
C22A C 1.5565(4) 1.0711(4) 1.3189(2) 0.0528(12) Uani 1 1 d . . .
H22A H 1.4614 1.0494 1.3328 0.079 Uiso 1 1 calc R . .
H22B H 1.6166 1.1438 1.3542 0.079 Uiso 1 1 calc R . .
H22C H 1.5917 0.9875 1.3142 0.079 Uiso 1 1 calc R . .
N1B N 1.0189(3) 1.0943(3) 1.22015(16) 0.0329(8) Uani 1 1 d . . .
O1B O 0.1267(3) 0.1331(3) 0.60540(13) 0.0409(7) Uani 1 1 d . . .
O2B O 0.2352(2) 0.2433(2) 0.52372(13) 0.0348(7) Uani 1 1 d . . .
O3B O 0.4741(2) 0.5105(3) 0.60901(12) 0.0350(7) Uani 1 1 d . . .
O4B O 0.5473(3) 0.3198(3) 0.57190(14) 0.0512(8) Uani 1 1 d . . .
C1B C 0.9441(4) 1.0017(3) 1.16368(19) 0.0275(9) Uani 1 1 d . . .
C2B C 1.0061(4) 0.9605(4) 1.10357(19) 0.0344(10) Uani 1 1 d . . .
H2B H 1.1035 0.9945 1.102 0.041 Uiso 1 1 calc R . .
C3B C 0.9272(4) 0.8709(4) 1.0465(2) 0.0372(10) Uani 1 1 d . . .
H3B H 0.972 0.8444 1.0068 0.045 Uiso 1 1 calc R . .
C4B C 0.7829(4) 0.8186(4) 1.0461(2) 0.0319(10) Uani 1 1 d . . .
C5B C 0.7240(4) 0.8610(4) 1.1055(2) 0.0340(10) Uani 1 1 d . . .
H5B H 0.6264 0.8277 1.1069 0.041 Uiso 1 1 calc R . .
C6B C 0.8000(4) 0.9487(4) 1.16236(19) 0.0321(10) Uani 1 1 d . . .
H6B H 0.7539 0.9743 1.2018 0.039 Uiso 1 1 calc R . .
C7B C 0.6927(4) 0.7218(4) 0.9881(2) 0.0380(11) Uani 1 1 d . . .
H7B H 0.5964 0.6963 0.9947 0.046 Uiso 1 1 calc R . .
C8B C 0.7274(4) 0.6658(4) 0.9284(2) 0.0407(11) Uani 1 1 d . . .
H8B H 0.8232 0.6876 0.9207 0.049 Uiso 1 1 calc R . .
C9B C 0.6283(4) 0.5717(4) 0.8725(2) 0.0333(10) Uani 1 1 d . . .
C10B C 0.6745(4) 0.5332(4) 0.8083(2) 0.0368(10) Uani 1 1 d . . .
H10B H 0.7702 0.5663 0.802 0.044 Uiso 1 1 calc R . .
C11B C 0.5867(4) 0.4489(4) 0.7537(2) 0.0349(10) Uani 1 1 d . . .
H11B H 0.6226 0.424 0.7109 0.042 Uiso 1 1 calc R . .
C12B C 0.4446(4) 0.3992(4) 0.7607(2) 0.0305(10) Uani 1 1 d . . .
C13B C 0.3976(4) 0.4324(4) 0.82569(19) 0.0321(10) Uani 1 1 d . . .
H13B H 0.303 0.3953 0.8327 0.039 Uiso 1 1 calc R . .
C14B C 0.4871(4) 0.5187(4) 0.88011(19) 0.0338(10) Uani 1 1 d . . .
H14B H 0.4521 0.5423 0.9234 0.041 Uiso 1 1 calc R . .
C15B C 0.3417(4) 0.3141(3) 0.7043(2) 0.0309(10) Uani 1 1 d . . .
H15B H 0.2597 0.2601 0.7189 0.037 Uiso 1 1 calc R . .
C16B C 0.3466(4) 0.3015(3) 0.6353(2) 0.0282(9) Uani 1 1 d . . .
C17B C 0.2239(4) 0.2145(4) 0.5887(2) 0.0326(10) Uani 1 1 d . . .
C18B C 0.4672(4) 0.3740(4) 0.6022(2) 0.0354(10) Uani 1 1 d . . .
C19B C 0.5951(4) 0.5949(4) 0.5837(2) 0.0499(12) Uani 1 1 d . . .
H19D H 0.676 0.613 0.6178 0.075 Uiso 1 1 calc R . .
H19E H 0.5764 0.6832 0.5766 0.075 Uiso 1 1 calc R . .
H19F H 0.6145 0.5455 0.5395 0.075 Uiso 1 1 calc R . .
C20B C 0.1158(3) 0.1770(4) 0.47376(19) 0.0435(11) Uani 1 1 d . . .
H20D H 0.1109 0.0777 0.4615 0.065 Uiso 1 1 calc R . .
H20E H 0.1253 0.2192 0.4319 0.065 Uiso 1 1 calc R . .
H20F H 0.0305 0.189 0.4941 0.065 Uiso 1 1 calc R . .
C21B C 1.1702(4) 1.1182(4) 1.2282(2) 0.0499(12) Uani 1 1 d . . .
H21D H 1.1945 1.0332 1.2367 0.075 Uiso 1 1 calc R . .
H21E H 1.209 1.1932 1.2676 0.075 Uiso 1 1 calc R . .
H21F H 1.2086 1.1443 1.1857 0.075 Uiso 1 1 calc R . .
C22B C 0.9540(4) 1.1142(4) 1.28471(19) 0.0436(11) Uani 1 1 d . . .
H22D H 0.8668 1.1405 1.2757 0.065 Uiso 1 1 calc R . .
H22E H 1.0172 1.188 1.3184 0.065 Uiso 1 1 calc R . .
H22F H 0.9345 1.0277 1.3035 0.065 Uiso 1 1 calc R . .

loop_
_atom_site_aniso_label
_atom_site_aniso_U_11
_atom_site_aniso_U_22
_atom_site_aniso_U_33
_atom_site_aniso_U_23
_atom_site_aniso_U_13
_atom_site_aniso_U_12
N1A 0.047(2) 0.026(2) 0.028(2) 0.0041(16) -0.0028(17) 0.0063(17)
O1A 0.060(2) 0.0381(19) 0.047(2) 0.0004(15) 0.0035(16) -0.0097(16)
O2A 0.0337(16) 0.0392(17) 0.0353(18) -0.0012(14) -0.0040(13) 0.0066(13)
O3A 0.0407(17) 0.0427(18) 0.057(2) 0.0107(15) 0.0001(14) 0.0178(15)
O4A 0.0325(16) 0.0346(17) 0.0466(18) 0.0116(13) 0.0041(14) 0.0061(13)
C1A 0.025(2) 0.035(3) 0.038(3) 0.008(2) 0.0026(19) 0.0147(19)
C2A 0.037(2) 0.041(3) 0.032(3) 0.004(2) 0.000(2) 0.018(2)
C3A 0.041(3) 0.089(4) 0.024(3) -0.007(3) -0.005(2) 0.040(3)
C4A 0.027(3) 0.059(4) 0.073(4) -0.044(3) -0.006(3) 0.010(3)
C5A 0.032(3) 0.040(3) 0.089(4) -0.016(3) 0.014(3) 0.005(2)
C6A 0.041(3) 0.025(2) 0.054(3) 0.007(2) 0.010(2) 0.008(2)
C9A 0.024(3) 0.080(4) 0.054(4) -0.029(3) -0.004(2) 0.018(3)
C10A 0.046(3) 0.048(3) 0.064(4) -0.019(3) -0.012(3) 0.013(2)
C11A 0.040(3) 0.039(3) 0.044(3) 0.003(2) -0.008(2) 0.007(2)
C12A 0.028(2) 0.037(3) 0.035(3) 0.001(2) 0.000(2) 0.012(2)
C13A 0.040(3) 0.063(3) 0.038(3) 0.015(3) 0.010(2) 0.022(2)
C14A 0.039(3) 0.125(5) 0.022(3) -0.001(3) 0.000(2) 0.042(3)
C15A 0.029(2) 0.032(2) 0.036(3) 0.007(2) 0.006(2) 0.0087(19)
C16A 0.028(2) 0.030(2) 0.033(3) 0.002(2) 0.0028(19) 0.0072(19)
C17A 0.034(3) 0.042(3) 0.044(3) 0.003(2) 0.009(2) 0.013(2)
C18A 0.028(2) 0.037(3) 0.030(3) -0.003(2) -0.0057(19) 0.011(2)
C19A 0.041(3) 0.037(3) 0.053(3) 0.019(2) 0.004(2) -0.004(2)
C20A 0.049(3) 0.047(3) 0.042(3) -0.015(2) -0.012(2) 0.010(2)
C21A 0.045(3) 0.035(3) 0.049(3) 0.000(2) -0.005(2) 0.007(2)
C22A 0.062(3) 0.061(3) 0.037(3) 0.015(2) 0.003(2) 0.014(3)
N1B 0.0255(19) 0.0308(19) 0.035(2) 0.0016(16) -0.0027(16) -0.0023(15)
O1B 0.0444(18) 0.0349(16) 0.0375(18) 0.0083(13) 0.0044(14) -0.0028(14)
O2B 0.0311(15) 0.0411(17) 0.0281(17) 0.0040(13) 0.0025(13) 0.0028(13)
O3B 0.0302(15) 0.0384(17) 0.0368(17) 0.0103(13) 0.0051(12) 0.0064(13)
O4B 0.0352(17) 0.062(2) 0.054(2) -0.0084(16) 0.0087(15) 0.0175(15)
C1B 0.024(2) 0.024(2) 0.036(3) 0.0077(19) 0.0022(19) 0.0066(18)
C2B 0.028(2) 0.038(3) 0.038(3) 0.009(2) 0.005(2) 0.007(2)
C3B 0.047(3) 0.037(3) 0.030(3) 0.010(2) 0.009(2) 0.013(2)
C4B 0.036(2) 0.029(2) 0.032(3) 0.008(2) -0.003(2) 0.009(2)
C5B 0.029(2) 0.035(2) 0.039(3) 0.009(2) 0.002(2) 0.010(2)
C6B 0.029(2) 0.036(2) 0.032(3) 0.005(2) 0.0030(19) 0.008(2)
C7B 0.043(3) 0.043(3) 0.035(3) 0.014(2) 0.006(2) 0.018(2)
C8B 0.042(3) 0.041(3) 0.045(3) 0.013(2) 0.004(2) 0.018(2)
C9B 0.034(3) 0.028(2) 0.040(3) 0.009(2) -0.004(2) 0.010(2)
C10B 0.031(2) 0.038(3) 0.043(3) 0.008(2) -0.002(2) 0.011(2)
C11B 0.034(2) 0.038(2) 0.035(3) 0.001(2) 0.000(2) 0.017(2)
C12B 0.037(2) 0.024(2) 0.034(3) 0.0080(19) 0.001(2) 0.014(2)
C13B 0.038(2) 0.032(2) 0.031(3) 0.009(2) 0.007(2) 0.014(2)
C14B 0.051(3) 0.030(2) 0.025(2) 0.0046(19) 0.004(2) 0.019(2)
C15B 0.029(2) 0.023(2) 0.041(3) 0.006(2) 0.003(2) 0.0073(19)
C16B 0.028(2) 0.029(2) 0.029(3) 0.0041(19) 0.0072(19) 0.0097(19)
C17B 0.034(3) 0.030(2) 0.034(3) 0.001(2) 0.002(2) 0.013(2)
C18B 0.029(2) 0.041(3) 0.034(3) -0.002(2) -0.004(2) 0.013(2)
C19B 0.032(2) 0.062(3) 0.053(3) 0.019(2) 0.009(2) 0.000(2)
C20B 0.031(2) 0.056(3) 0.033(3) 0.001(2) -0.008(2) -0.002(2)
C21B 0.032(3) 0.044(3) 0.067(3) 0.009(2) -0.011(2) 0.000(2)
C22B 0.050(3) 0.041(3) 0.032(3) 0.000(2) -0.002(2) 0.002(2)

loop_
_atom_type_symbol
_atom_type_description
_atom_type_scat_dispersion_real
_atom_type_scat_dispersion_imag
_atom_type_scat_source
C C 0.0033 0.0016 'International Tables Vol C Tables 4.2.6.8 and 6.1.1.4'
H H 0 0 'International Tables Vol C Tables 4.2.6.8 and 6.1.1.4'
N N 0.0061 0.0033 'International Tables Vol C Tables 4.2.6.8 and 6.1.1.4'
O O 0.0106 0.006 'International Tables Vol C Tables 4.2.6.8 and 6.1.1.4'

loop_
_geom_angle_atom_site_label_1
_geom_angle_atom_site_label_2
_geom_angle_atom_site_label_3
_geom_angle
C1A N1A C21A 119.0(3)
C1A N1A C22A 118.7(3)
C21A N1A C22A 116.1(3)
C17A O2A C20A 115.7(3)
C18A O4A C19A 116.2(3)
N1A C1A C2A 121.2(4)
N1A C1A C6A 121.3(4)
C2A C1A C6A 117.4(4)
C3A C2A C1A 120.2(4)
C2A C3A C4A 121.6(4)
C5A C4A C3A 116.1(4)
C5A C4A C7A 111.5(6)
C3A C4A C7A 132.4(6)
C5A C4A C7A' 147.5(6)
C3A C4A C7A' 96.4(6)
C7A C4A C7A' 36.1(4)
C6A C5A C4A 123.8(5)
C5A C6A C1A 120.8(4)
C8A C7A C4A 121.9(7)
C7A C8A C9A 122.1(7)
C8A' C7A' C4A 109.7(12)
C7A' C8A' C9A 109.5(12)
C10A C9A C14A 116.1(4)
C10A C9A C8A 112.2(5)
C14A C9A C8A 131.6(5)
C10A C9A C8A' 148.3(7)
C14A C9A C8A' 95.5(6)
C8A C9A C8A' 36.2(4)
C11A C10A C9A 123.1(5)
C10A C11A C12A 121.3(4)
C11A C12A C13A 116.8(4)
C11A C12A C15A 124.8(4)
C13A C12A C15A 118.4(4)
C14A C13A C12A 120.9(4)
C13A C14A C9A 121.7(4)
C16A C15A C12A 131.4(4)
C15A C16A C17A 118.2(4)
C15A C16A C18A 125.7(3)
C17A C16A C18A 116.1(4)
O1A C17A O2A 124.3(4)
O1A C17A C16A 125.0(4)
O2A C17A C16A 110.7(4)
O3A C18A O4A 123.2(4)
O3A C18A C16A 125.0(4)
O4A C18A C16A 111.8(3)
C1B N1B C22B 119.3(3)
C1B N1B C21B 119.1(3)
C22B N1B C21B 115.1(3)
C17B O2B C20B 115.8(3)
C18B O3B C19B 116.0(3)
N1B C1B C6B 121.0(3)
N1B C1B C2B 122.4(3)
C6B C1B C2B 116.5(3)
C3B C2B C1B 121.1(4)
C2B C3B C4B 121.6(4)
C5B C4B C3B 116.4(4)
C5B C4B C7B 118.9(4)
C3B C4B C7B 124.7(4)
C6B C5B C4B 122.9(4)
C5B C6B C1B 121.4(4)
C8B C7B C4B 128.8(4)
C7B C8B C9B 124.8(4)
C10B C9B C14B 117.1(4)
C10B C9B C8B 119.5(4)
C14B C9B C8B 123.4(4)
C11B C10B C9B 122.2(4)
C10B C11B C12B 120.7(4)
C13B C12B C11B 117.7(4)
C13B C12B C15B 117.7(3)
C11B C12B C15B 124.5(4)
C14B C13B C12B 120.9(4)
C13B C14B C9B 121.2(4)
C16B C15B C12B 129.5(4)
C15B C16B C18B 123.5(3)
C15B C16B C17B 119.1(3)
C18B C16B C17B 117.4(3)
O1B C17B O2B 124.3(3)
O1B C17B C16B 126.3(4)
O2B C17B C16B 109.4(3)
O4B C18B O3B 123.6(4)
O4B C18B C16B 125.5(4)
O3B C18B C16B 110.9(3)

loop_
_geom_bond_atom_site_label_1
_geom_bond_atom_site_label_2
_geom_bond_distance
N1A C1A 1.386(4)
N1A C21A 1.437(4)
N1A C22A 1.451(4)
O1A C17A 1.204(4)
O2A C17A 1.345(4)
O2A C20A 1.451(4)
O3A C18A 1.204(4)
O4A C18A 1.337(4)
O4A C19A 1.455(4)
C1A C2A 1.401(5)
C1A C6A 1.402(5)
C2A C3A 1.392(5)
C3A C4A 1.408(6)
C4A C5A 1.371(6)
C4A C7A 1.451(7)
C4A C7A' 1.647(14)
C5A C6A 1.355(5)
C7A C8A 1.335(10)
C8A C9A 1.502(8)
C7A' C8A' 1.320(19)
C8A' C9A 1.534(12)
C9A C10A 1.370(6)
C9A C14A 1.403(6)
C10A C11A 1.366(5)
C11A C12A 1.395(5)
C12A C13A 1.397(5)
C12A C15A 1.458(5)
C13A C14A 1.384(6)
C15A C16A 1.338(5)
C16A C17A 1.489(5)
C16A C18A 1.492(5)
N1B C1B 1.379(4)
N1B C22B 1.456(4)
N1B C21B 1.460(4)
O1B C17B 1.204(4)
O2B C17B 1.354(4)
O2B C20B 1.450(4)
O3B C18B 1.346(4)
O3B C19B 1.456(4)
O4B C18B 1.199(4)
C1B C6B 1.400(4)
C1B C2B 1.408(5)
C2B C3B 1.389(5)
C3B C4B 1.403(5)
C4B C5B 1.382(5)
C4B C7B 1.474(5)
C5B C6B 1.369(5)
C7B C8B 1.315(5)
C8B C9B 1.477(5)
C9B C10B 1.390(5)
C9B C14B 1.400(5)
C10B C11B 1.374(5)
C11B C12B 1.401(5)
C12B C13B 1.398(5)
C12B C15B 1.471(5)
C13B C14B 1.386(5)
C15B C16B 1.342(4)
C16B C18B 1.484(5)
C16B C17B 1.486(5)
